data_1572917
loop_
_publ_author_name
'Wu, Kim Jiayi'
'Tobin, John M.'
'Ji, Anli'
'Shi, Yang'
'Ye, Chunchun'
'Nichol, Gary S.'
'Fuoco, Alessio'
'Longo, Mariagiulia'
'Jansen, Johannes C.'
'McKeown, Neil B.'

_publ_section_title
;
 The CF3TMS adduct of anthraquinone as a monomer for making polymers with
 potential as separation membranes
;
_journal_issue 42
_journal_name_full 'Polymer Chemistry'
_journal_page_first 4312
_journal_page_last 4318
_journal_paper_doi 10.1039/D4PY01002G
_journal_volume 15
_journal_year 2024
_chemical_formula_moiety 'C30 H22 F6 O2'
_chemical_formula_sum 'C30 H22 F6 O2'
_chemical_formula_weight 528.498
_chemical_name_systematic 9,10-bis(4?-methoxyphenyl)-9,10-bis(trifluoromethyl)-9,10-dihydroanthracene
_space_group_crystal_system monoclinic
_space_group_IT_number 14
_space_group_name_Hall '-P 2yn'
_space_group_name_H-M_alt 'P 1 21/n 1'
_symmetry_Int_Tables_number 14
_atom_sites_solution_primary dual
_audit_creation_date 2023-02-23
_audit_creation_method
;
Olex2 1.5-beta
(compiled 2023.01.27 svn.rdd5efbe3 for OlexSys, GUI svn.r6708)
;
_audit_update_record
;
2024-09-06 deposited with the CCDC.	2024-10-11 downloaded from the CCDC.
;
_cell_angle_alpha 90
_cell_angle_beta 114.734(4)
_cell_angle_gamma 90
_cell_formula_units_Z 4
_cell_length_a 16.1886(17)
_cell_length_b 9.8424(10)
_cell_length_c 16.2722(19)
_cell_measurement_reflns_used 9861
_cell_measurement_temperature 100.00
_cell_measurement_theta_max 32.91
_cell_measurement_theta_min 2.49
_cell_volume 2354.9(4)
_computing_cell_refinement 'SAINT V8.40B (?, 2016)'
_computing_data_collection APEX4
_computing_data_reduction 'SAINT V8.40B (?, 2016)'
_computing_molecular_graphics 'Olex2 1.5-beta (Dolomanov et al., 2009)'
_computing_publication_material 'Olex2 1.5-beta (Dolomanov et al., 2009)'
_computing_structure_refinement 'olex2.refine 1.5-beta (Bourhis et al., 2015)'
_computing_structure_solution 'SHELXT 2018/2 (Sheldrick, 2018)'
_diffrn_ambient_temperature 100.00
_diffrn_measured_fraction_theta_full 0.9993
_diffrn_measured_fraction_theta_max 0.9982
_diffrn_measurement_device_type 'Bruker D8 VENTURE'
_diffrn_measurement_method '\f and \w scans'
_diffrn_radiation_type 'Mo K\a'
_diffrn_radiation_wavelength 0.71073
_diffrn_reflns_av_R_equivalents 0.0482
_diffrn_reflns_av_unetI/netI 0.0278
_diffrn_reflns_Laue_measured_fraction_full 0.9993
_diffrn_reflns_Laue_measured_fraction_max 0.9982
_diffrn_reflns_limit_h_max 24
_diffrn_reflns_limit_h_min -24
_diffrn_reflns_limit_k_max 13
_diffrn_reflns_limit_k_min -15
_diffrn_reflns_limit_l_max 25
_diffrn_reflns_limit_l_min -24
_diffrn_reflns_number 81926
_diffrn_reflns_point_group_measured_fraction_full 0.9993
_diffrn_reflns_point_group_measured_fraction_max 0.9982
_diffrn_reflns_theta_full 25.2417
_diffrn_reflns_theta_max 33.15
_diffrn_reflns_theta_min 2.33
_diffrn_source_current 1.4
_diffrn_source_power 0.07
_diffrn_source_voltage 50.0
_diffrn_standards_number 0
_exptl_absorpt_coefficient_mu 0.124
_exptl_absorpt_correction_T_max 0.7465
_exptl_absorpt_correction_T_min 0.7183
_exptl_absorpt_correction_type multi-scan
_exptl_absorpt_process_details
;
SADABS-2016/2 (Bruker,2016/2) was used for absorption correction.
wR2(int) was 0.0920 before and 0.0549 after correction.
The Ratio of minimum to maximum transmission is 0.9622.
The \l/2 correction factor is Not present.
;
_exptl_crystal_colour colourless
_exptl_crystal_colour_primary colourless
_exptl_crystal_density_diffrn 1.491
_exptl_crystal_description block
_exptl_crystal_F_000 1088.937
_exptl_crystal_recrystallization_method 'The material was recrystallised from isopropanol by slow evaporation'
_exptl_crystal_size_max 0.426
_exptl_crystal_size_mid 0.236
_exptl_crystal_size_min 0.147
_refine_diff_density_max 0.2590
_refine_diff_density_min -0.2640
_refine_diff_density_rms 0.0620
_refine_ls_d_res_high 0.6499
_refine_ls_d_res_low 8.7523
_refine_ls_goodness_of_fit_ref 1.0894
_refine_ls_hydrogen_treatment refall
_refine_ls_matrix_type full
_refine_ls_number_constraints 0
_refine_ls_number_parameters 541
_refine_ls_number_reflns 8961
_refine_ls_number_restraints 0
_refine_ls_restrained_S_all 1.0894
_refine_ls_R_factor_all 0.0381
_refine_ls_R_factor_gt 0.0231
_refine_ls_shift/su_max 0.0002
_refine_ls_shift/su_mean 0.0000
_refine_ls_structure_factor_coef Fsqd
_refine_ls_weighting_details 'w=1/[\s^2^(Fo^2^)+(0.0022P)^2^+0.0391P] where P=(Fo^2^+2Fc^2^)/3'
_refine_ls_weighting_scheme calc
_refine_ls_wR_factor_gt 0.0285
_refine_ls_wR_factor_ref 0.0320
_reflns_Friedel_coverage 0.0
_reflns_limit_h_max 13
_reflns_limit_h_min -24
_reflns_limit_k_max 15
_reflns_limit_k_min 0
_reflns_limit_l_max 25
_reflns_limit_l_min -12
_reflns_number_gt 7243
_reflns_number_total 8961
_reflns_threshold_expression I>=2u(I)
_cod_data_source_file d4py01002g2.cif
_cod_data_source_block NM23007
_cod_depositor_comments 'Adding full bibliography for 1572917.cif.'
_cod_original_cell_volume 2354.9(5)
_cod_database_code 1572917
_olex2_refinement_description
;
;
_olex2_diffrn_ambient_temperature_device 'Oxford Cryosystems Cryostream 800'
_olex2_exptl_crystal_mounting_method 'The crystal was mounted on a MITIGEN holder in Paratone oil'
_olex2_refine_details
;
Refinement using NoSpherA2, an implementation of
NOn-SPHERical Atom-form-factors in Olex2.
Please cite:
F. Kleemiss et al. Chem. Sci. DOI 10.1039/D0SC05526C - 2021
NoSpherA2 implementation of HAR makes use of
tailor-made aspherical atomic form factors calculated
on-the-fly from a Hirshfeld-partitioned electron density (ED) - not from
spherical-atom form factors.

The ED is calculated from a gaussian basis set single determinant SCF
wavefunction - either Hartree-Fock or DFT using selected funtionals
 - for a fragment of the crystal.
This fragment can be embedded in an electrostatic crystal field by employing cluster charges
or modelled using implicit solvation models, depending on the software used.
The following options were used:
   SOFTWARE:       ORCA 5.0
   PARTITIONING:   NoSpherA2
   INT ACCURACY:   Normal
   METHOD:         R2SCAN
   BASIS SET:      cc-pVTZ
   CHARGE:         0
   MULTIPLICITY:   1
   DATE:           2023-02-23_12-34-32
;
_olex2_submission_original_sample_id AJ008
_olex2_submission_special_instructions 'No special instructions were received'

loop_
_space_group_symop_id
_space_group_symop_operation_xyz
1 x,y,z
2 -x+1/2,y+1/2,-z+1/2
3 -x,-y,-z
4 x-1/2,-y-1/2,z-1/2

loop_
_atom_site_label
_atom_site_type_symbol
_atom_site_fract_x
_atom_site_fract_y
_atom_site_fract_z
_atom_site_U_iso_or_equiv
_atom_site_adp_type
_atom_site_occupancy
_atom_site_refinement_flags_posn
F1 F 0.746653(17) 0.52939(2) 0.246630(19) 0.01819(6) Uani 1.000000 .
F2 F 0.797934(17) 0.36878(3) 0.344164(18) 0.01942(6) Uani 1.000000 .
F3 F 0.712470(17) 0.32225(3) 0.205452(18) 0.01840(6) Uani 1.000000 .
F4 F 0.574670(17) 0.17307(3) 0.093057(18) 0.01644(6) Uani 1.000000 .
F5 F 0.504188(18) 0.00738(2) 0.120695(18) 0.01776(6) Uani 1.000000 .
F6 F 0.430295(17) 0.15052(3) 0.016974(17) 0.01643(6) Uani 1.000000 .
O1 O 0.14130(2) 0.15500(3) 0.18960(2) 0.02020(7) Uani 1.000000 .
O2 O 0.65987(2) 0.80008(3) 0.56423(2) 0.02003(7) Uani 1.000000 .
C1 C 0.66918(3) 0.10939(5) 0.44093(3) 0.01835(10) Uani 1.000000 .
H1 H 0.7140(4) 0.0790(6) 0.5086(4) 0.0385(18) Uani 1.000000 .
C2 C 0.60029(3) 0.02299(5) 0.38518(3) 0.01763(10) Uani 1.000000 .
H2 H 0.5916(4) -0.0767(6) 0.4085(4) 0.0381(17) Uani 1.000000 .
C3 C 0.54211(3) 0.06541(4) 0.29934(3) 0.01431(9) Uani 1.000000 .
H3 H 0.4872(4) -0.0010(5) 0.2571(4) 0.0305(16) Uani 1.000000 .
C4 C 0.55205(3) 0.19241(4) 0.26493(3) 0.01067(8) Uani 1.000000 .
C5 C 0.62179(3) 0.27814(4) 0.32019(3) 0.01133(8) Uani 1.000000 .
C6 C 0.67897(3) 0.23568(5) 0.40842(3) 0.01554(9) Uani 1.000000 .
H6 H 0.7313(4) 0.3037(5) 0.4527(4) 0.0323(16) Uani 1.000000 .
C7 C 0.48248(3) 0.23196(4) 0.16994(3) 0.00982(8) Uani 1.000000 .
C8 C 0.49197(3) 0.37972(4) 0.14575(3) 0.01009(8) Uani 1.000000 .
C9 C 0.56073(3) 0.46604(4) 0.20216(3) 0.01051(8) Uani 1.000000 .
C10 C 0.63816(3) 0.41926(4) 0.29048(3) 0.01062(8) Uani 1.000000 .
C11 C 0.42468(3) 0.43188(5) 0.06507(3) 0.01274(9) Uani 1.000000 .
H11 H 0.3705(4) 0.3655(5) 0.0218(4) 0.0271(15) Uani 1.000000 .
C12 C 0.42546(3) 0.56614(5) 0.04027(3) 0.01494(9) Uani 1.000000 .
H12 H 0.3740(4) 0.6019(5) -0.0234(4) 0.0322(16) Uani 1.000000 .
C13 C 0.49283(3) 0.65326(5) 0.09775(3) 0.01543(9) Uani 1.000000 .
H13 H 0.4939(4) 0.7589(5) 0.0813(4) 0.0324(16) Uani 1.000000 .
C14 C 0.55925(3) 0.60331(4) 0.17744(3) 0.01364(9) Uani 1.000000 .
H14 H 0.6108(4) 0.6710(5) 0.2226(4) 0.0295(15) Uani 1.000000 .
C15 C 0.72461(3) 0.41058(4) 0.27198(3) 0.01346(9) Uani 1.000000 .
C16 C 0.49765(3) 0.14007(4) 0.09993(3) 0.01213(8) Uani 1.000000 .
C17 C 0.64857(3) 0.52145(4) 0.36596(3) 0.01187(8) Uani 1.000000 .
C18 C 0.38666(3) 0.21257(4) 0.16673(3) 0.01041(8) Uani 1.000000 .
C19 C 0.33279(3) 0.09685(4) 0.13297(3) 0.01307(9) Uani 1.000000 .
H19 H 0.3537(4) 0.0162(5) 0.1004(4) 0.0302(16) Uani 1.000000 .
C20 C 0.25051(3) 0.08197(5) 0.14011(3) 0.01451(9) Uani 1.000000 .
H20 H 0.2089(4) -0.0074(5) 0.1126(4) 0.0355(17) Uani 1.000000 .
C21 C 0.22043(3) 0.18158(4) 0.18214(3) 0.01382(9) Uani 1.000000 .
C22 C 0.27149(3) 0.29985(5) 0.21328(3) 0.01482(9) Uani 1.000000 .
H22 H 0.2494(4) 0.3817(5) 0.2439(4) 0.0325(16) Uani 1.000000 .
C23 C 0.35338(3) 0.31379(4) 0.20510(3) 0.01308(9) Uani 1.000000 .
H23 H 0.3920(4) 0.4069(5) 0.2295(4) 0.0311(16) Uani 1.000000 .
C24 C 0.57384(3) 0.53758(5) 0.38699(3) 0.01479(9) Uani 1.000000 .
H24 H 0.5129(3) 0.4783(5) 0.3512(4) 0.0228(14) Uani 1.000000 .
C25 C 0.57395(3) 0.62897(5) 0.45252(3) 0.01561(9) Uani 1.000000 .
H25 H 0.5139(4) 0.6406(6) 0.4653(4) 0.0379(17) Uani 1.000000 .
C26 C 0.65158(3) 0.70675(4) 0.49925(3) 0.01419(9) Uani 1.000000 .
C27 C 0.72735(3) 0.69072(5) 0.48019(3) 0.01587(9) Uani 1.000000 .
H27 H 0.7880(4) 0.7513(6) 0.5170(4) 0.0383(17) Uani 1.000000 .
C28 C 0.72595(3) 0.59924(4) 0.41427(3) 0.01467(9) Uani 1.000000 .
H28 H 0.7857(4) 0.5901(6) 0.4012(4) 0.0350(17) Uani 1.000000 .
C29 C 0.11439(4) 0.24908(7) 0.24020(5) 0.02708(13) Uani 1.000000 .
H29a H 0.1670(4) 0.2604(7) 0.3074(5) 0.054(2) Uani 1.000000 .
H29b H 0.0534(4) 0.2086(7) 0.2425(5) 0.061(2) Uani 1.000000 .
H29c H 0.1000(5) 0.3483(7) 0.2063(5) 0.059(2) Uani 1.000000 .
C30 C 0.58116(4) 0.83042(6) 0.57906(4) 0.02478(11) Uani 1.000000 .
H30a H 0.6040(4) 0.9114(7) 0.6304(5) 0.057(2) Uani 1.000000 .
H30b H 0.5561(4) 0.7414(6) 0.6010(4) 0.0440(18) Uani 1.000000 .
H30c H 0.5260(5) 0.8685(7) 0.5173(5) 0.053(2) Uani 1.000000 .

loop_
_atom_site_aniso_label
_atom_site_aniso_U_11
_atom_site_aniso_U_22
_atom_site_aniso_U_33
_atom_site_aniso_U_12
_atom_site_aniso_U_13
_atom_site_aniso_U_23
F1 0.01670(14) 0.01735(13) 0.02462(16) -0.00353(10) 0.01268(12) -0.00068(11)
F2 0.01013(12) 0.02416(14) 0.02168(15) 0.00110(10) 0.00439(11) -0.00004(11)
F3 0.01562(13) 0.01973(14) 0.02190(15) -0.00104(10) 0.00989(12) -0.00600(11)
F4 0.01381(13) 0.01921(14) 0.01907(14) -0.00002(10) 0.00962(11) -0.00226(11)
F5 0.02199(14) 0.01194(12) 0.02110(15) 0.00156(10) 0.01073(12) -0.00151(10)
F6 0.01524(13) 0.02081(14) 0.01224(13) 0.00023(10) 0.00477(11) -0.00276(10)
O1 0.01343(16) 0.02469(18) 0.02544(19) -0.00642(13) 0.01106(14) -0.00684(14)
O2 0.02584(18) 0.01861(17) 0.01639(17) 0.00006(14) 0.00958(14) -0.00350(13)
C1 0.0169(2) 0.0187(2) 0.0149(2) 0.00163(18) 0.00221(19) 0.00685(18)
H1 0.038(4) 0.039(4) 0.025(4) -0.001(3) -0.001(3) 0.016(3)
C2 0.0172(2) 0.0152(2) 0.0179(2) 0.00095(18) 0.00492(19) 0.00786(18)
H2 0.036(4) 0.031(4) 0.042(4) -0.005(3) 0.012(3) 0.015(3)
C3 0.0142(2) 0.0112(2) 0.0157(2) -0.00074(16) 0.00447(18) 0.00409(17)
H3 0.028(4) 0.028(4) 0.025(4) -0.010(3) 0.001(3) 0.001(3)
C4 0.01000(19) 0.00992(19) 0.0113(2) -0.00008(15) 0.00366(16) 0.00180(15)
C5 0.01012(19) 0.01097(19) 0.0110(2) 0.00024(15) 0.00260(16) 0.00169(15)
C6 0.0135(2) 0.0159(2) 0.0125(2) -0.00004(17) 0.00086(17) 0.00303(17)
H6 0.025(4) 0.033(4) 0.027(4) -0.003(3) -0.001(3) 0.005(3)
C7 0.00899(19) 0.00970(19) 0.0105(2) -0.00007(15) 0.00380(15) 0.00060(15)
C8 0.00909(19) 0.01039(19) 0.0106(2) 0.00088(15) 0.00397(16) 0.00185(15)
C9 0.01030(19) 0.00949(19) 0.0118(2) 0.00020(15) 0.00471(16) 0.00160(15)
C10 0.00932(19) 0.01067(19) 0.0116(2) -0.00053(15) 0.00408(16) 0.00038(15)
C11 0.0113(2) 0.0137(2) 0.0123(2) 0.00234(16) 0.00393(17) 0.00332(16)
H11 0.025(4) 0.026(3) 0.023(4) -0.002(3) 0.004(3) 0.002(3)
C12 0.0167(2) 0.0143(2) 0.0142(2) 0.00521(17) 0.00684(18) 0.00520(17)
H12 0.036(4) 0.026(4) 0.028(4) 0.011(3) 0.006(3) 0.011(3)
C13 0.0211(2) 0.0111(2) 0.0163(2) 0.00348(17) 0.00997(19) 0.00438(17)
H13 0.044(4) 0.021(3) 0.031(4) 0.002(3) 0.014(3) 0.009(3)
C14 0.0170(2) 0.0097(2) 0.0152(2) -0.00003(16) 0.00771(18) 0.00198(16)
H14 0.029(4) 0.021(3) 0.037(4) -0.009(3) 0.013(3) 0.000(3)
C15 0.0103(2) 0.0142(2) 0.0164(2) -0.00107(16) 0.00612(17) -0.00142(16)
C16 0.0116(2) 0.0125(2) 0.0129(2) 0.00057(15) 0.00566(17) -0.00047(16)
C17 0.0106(2) 0.0118(2) 0.0130(2) -0.00116(15) 0.00473(16) -0.00075(15)
C18 0.00935(19) 0.0109(2) 0.0110(2) -0.00083(15) 0.00430(15) -0.00081(15)
C19 0.0114(2) 0.0128(2) 0.0152(2) -0.00210(16) 0.00576(17) -0.00289(17)
H19 0.028(4) 0.027(4) 0.044(4) -0.004(3) 0.023(3) -0.010(3)
C20 0.0121(2) 0.0147(2) 0.0171(2) -0.00426(16) 0.00654(18) -0.00409(17)
H20 0.030(4) 0.030(4) 0.047(5) -0.021(3) 0.016(4) -0.011(3)
C21 0.0101(2) 0.0168(2) 0.0151(2) -0.00243(16) 0.00579(17) -0.00225(17)
C22 0.0122(2) 0.0156(2) 0.0186(2) -0.00198(17) 0.00837(18) -0.00403(17)
H22 0.028(4) 0.027(4) 0.050(5) -0.003(3) 0.024(3) -0.011(3)
C23 0.0118(2) 0.0125(2) 0.0165(2) -0.00219(16) 0.00744(17) -0.00321(16)
H23 0.023(4) 0.021(3) 0.053(5) -0.011(3) 0.020(3) -0.015(3)
C24 0.0110(2) 0.0179(2) 0.0156(2) -0.00117(17) 0.00575(18) -0.00246(17)
H24 0.010(3) 0.033(4) 0.026(4) -0.008(3) 0.008(3) -0.012(3)
C25 0.0135(2) 0.0185(2) 0.0148(2) 0.00112(17) 0.00586(18) -0.00111(17)
H25 0.027(4) 0.048(4) 0.047(5) 0.008(3) 0.024(4) -0.004(3)
C26 0.0171(2) 0.0128(2) 0.0127(2) 0.00094(16) 0.00623(17) 0.00082(16)
C27 0.0170(2) 0.0153(2) 0.0160(2) -0.00497(17) 0.00755(18) -0.00301(17)
H27 0.034(4) 0.042(4) 0.042(5) -0.020(3) 0.018(4) -0.013(3)
C28 0.0134(2) 0.0157(2) 0.0160(2) -0.00470(17) 0.00717(18) -0.00338(17)
H28 0.030(4) 0.041(4) 0.047(5) -0.007(3) 0.029(4) -0.011(3)
C29 0.0181(3) 0.0373(3) 0.0326(3) -0.0089(2) 0.0173(3) -0.0147(3)
H29a 0.040(5) 0.080(6) 0.044(5) -0.022(4) 0.021(4) -0.020(4)
H29b 0.040(5) 0.076(5) 0.086(6) -0.025(4) 0.044(5) -0.038(5)
H29c 0.059(5) 0.041(5) 0.089(7) 0.005(4) 0.042(5) 0.000(4)
C30 0.0313(3) 0.0257(3) 0.0211(3) 0.0056(2) 0.0146(2) -0.0017(2)
H30a 0.057(5) 0.057(5) 0.048(5) 0.001(4) 0.014(4) -0.037(4)
H30b 0.050(5) 0.042(4) 0.054(5) -0.002(4) 0.035(4) 0.002(4)
H30c 0.049(5) 0.071(5) 0.043(5) 0.029(4) 0.021(4) 0.014(4)

loop_
_atom_type_symbol
_atom_type_scat_dispersion_real
_atom_type_scat_dispersion_imag
_atom_type_scat_source
_atom_type_scat_dispersion_source
C 0.00347 0.00161 'NoSpherA2: Chem.Sci. 2021, DOI:10.1039/D0SC05526C' 'Henke, Gullikson and Davis, At. Data and Nucl. Data Tables, 1993, 54, 2'
F 0.01794 0.01033 'NoSpherA2: Chem.Sci. 2021, DOI:10.1039/D0SC05526C' 'Henke, Gullikson and Davis, At. Data and Nucl. Data Tables, 1993, 54, 2'
H 0.00000 0.00000 'NoSpherA2: Chem.Sci. 2021, DOI:10.1039/D0SC05526C' 'Henke, Gullikson and Davis, At. Data and Nucl. Data Tables, 1993, 54, 2'
O 0.01158 0.00611 'NoSpherA2: Chem.Sci. 2021, DOI:10.1039/D0SC05526C' 'Henke, Gullikson and Davis, At. Data and Nucl. Data Tables, 1993, 54, 2'

loop_
_geom_angle_atom_site_label_1
_geom_angle_atom_site_label_2
_geom_angle_atom_site_label_3
_geom_angle
_geom_angle_site_symmetry_1
_geom_angle_site_symmetry_3
_geom_angle_publ_flag
C29 O1 C21 116.98(4) . . ?
C30 O2 C26 117.88(4) . . ?
C2 C1 H1 120.6(3) . . ?
C6 C1 H1 120.2(3) . . ?
C6 C1 C2 119.14(4) . . ?
H2 C2 C1 120.7(3) . . ?
C3 C2 C1 119.64(4) . . ?
C3 C2 H2 119.6(3) . . ?
H3 C3 C2 119.3(3) . . ?
C4 C3 C2 121.84(4) . . ?
C4 C3 H3 118.9(3) . . ?
C5 C4 C3 118.53(4) . . ?
C7 C4 C3 117.96(4) . . ?
C7 C4 C5 123.44(4) . . ?
C6 C5 C4 119.18(4) . . ?
C10 C5 C4 123.09(4) . . ?
C10 C5 C6 117.71(4) . . ?
C5 C6 C1 121.62(4) . . ?
H6 C6 C1 118.9(3) . . ?
H6 C6 C5 119.5(3) . . ?
C8 C7 C4 112.95(3) . . ?
C16 C7 C4 108.46(3) . . ?
C16 C7 C8 107.51(3) . . ?
C18 C7 C4 107.87(3) . . ?
C18 C7 C8 108.46(3) . . ?
C18 C7 C16 111.64(3) . . ?
C9 C8 C7 123.18(4) . . ?
C11 C8 C7 117.71(4) . . ?
C11 C8 C9 119.01(4) . . ?
C10 C9 C8 123.30(4) . . ?
C14 C9 C8 118.88(4) . . ?
C14 C9 C10 117.83(4) . . ?
C9 C10 C5 112.83(3) . . ?
C15 C10 C5 107.50(3) . . ?
C15 C10 C9 106.57(3) . . ?
C17 C10 C5 108.44(3) . . ?
C17 C10 C9 109.00(3) . . ?
C17 C10 C15 112.56(3) . . ?
H11 C11 C8 119.1(3) . . ?
C12 C11 C8 121.54(4) . . ?
C12 C11 H11 119.3(3) . . ?
H12 C12 C11 119.6(3) . . ?
C13 C12 C11 119.45(4) . . ?
C13 C12 H12 121.0(3) . . ?
H13 C13 C12 121.1(3) . . ?
C14 C13 C12 119.55(4) . . ?
C14 C13 H13 119.3(3) . . ?
C13 C14 C9 121.53(4) . . ?
H14 C14 C9 118.8(3) . . ?
H14 C14 C13 119.7(3) . . ?
F2 C15 F1 106.64(3) . . ?
F3 C15 F1 106.66(4) . . ?
F3 C15 F2 106.66(3) . . ?
C10 C15 F1 112.97(3) . . ?
C10 C15 F2 112.78(4) . . ?
C10 C15 F3 110.72(3) . . ?
F5 C16 F4 106.21(3) . . ?
F6 C16 F4 106.96(3) . . ?
F6 C16 F5 105.90(3) . . ?
C7 C16 F4 111.04(3) . . ?
C7 C16 F5 113.71(4) . . ?
C7 C16 F6 112.54(3) . . ?
C24 C17 C10 116.88(4) . . ?
C28 C17 C10 125.43(4) . . ?
C28 C17 C24 117.69(4) . . ?
C19 C18 C7 124.54(4) . . ?
C23 C18 C7 117.83(4) . . ?
C23 C18 C19 117.51(4) . . ?
H19 C19 C18 121.1(3) . . ?
C20 C19 C18 120.91(4) . . ?
C20 C19 H19 118.0(3) . . ?
H20 C20 C19 120.1(3) . . ?
C21 C20 C19 120.63(4) . . ?
C21 C20 H20 119.3(3) . . ?
C20 C21 O1 116.31(4) . . ?
C22 C21 O1 124.37(4) . . ?
C22 C21 C20 119.32(4) . . ?
H22 C22 C21 121.9(3) . . ?
C23 C22 C21 119.36(4) . . ?
C23 C22 H22 118.7(3) . . ?
C22 C23 C18 122.17(4) . . ?
H23 C23 C18 119.7(3) . . ?
H23 C23 C22 118.2(3) . . ?
H24 C24 C17 119.6(3) . . ?
C25 C24 C17 122.44(4) . . ?
C25 C24 H24 117.9(3) . . ?
H25 C25 C24 120.1(3) . . ?
C26 C25 C24 118.93(4) . . ?
C26 C25 H25 120.9(3) . . ?
C25 C26 O2 124.50(4) . . ?
C27 C26 O2 115.99(4) . . ?
C27 C26 C25 119.51(4) . . ?
H27 C27 C26 119.3(3) . . ?
C28 C27 C26 120.79(4) . . ?
C28 C27 H27 119.9(3) . . ?
C27 C28 C17 120.63(4) . . ?
H28 C28 C17 120.7(3) . . ?
H28 C28 C27 118.6(3) . . ?
H29a C29 O1 110.6(4) . . ?
H29b C29 O1 106.6(3) . . ?
H29b C29 H29a 110.5(5) . . ?
H29c C29 O1 109.9(4) . . ?
H29c C29 H29a 109.3(5) . . ?
H29c C29 H29b 109.9(5) . . ?
H30a C30 O2 103.9(3) . . ?
H30b C30 O2 111.7(3) . . ?
H30b C30 H30a 112.9(5) . . ?
H30c C30 O2 111.1(3) . . ?
H30c C30 H30a 109.6(5) . . ?
H30c C30 H30b 107.8(5) . . ?

loop_
_geom_bond_atom_site_label_1
_geom_bond_atom_site_label_2
_geom_bond_distance
_geom_bond_site_symmetry_2
_geom_bond_publ_flag
F1 C15 1.3372(5) . ?
F2 C15 1.3384(5) . ?
F3 C15 1.3372(5) . ?
F4 C16 1.3377(5) . ?
F5 C16 1.3421(5) . ?
F6 C16 1.3378(5) . ?
O1 C21 1.3617(5) . ?
O1 C29 1.4231(6) . ?
O2 C26 1.3642(5) . ?
O2 C30 1.4242(7) . ?
C1 H1 1.077(5) . ?
C1 C2 1.3940(7) . ?
C1 C6 1.3857(6) . ?
C2 H2 1.082(5) . ?
C2 C3 1.3826(6) . ?
C3 H3 1.085(5) . ?
C3 C4 1.4062(6) . ?
C4 C5 1.3949(6) . ?
C4 C7 1.5337(6) . ?
C5 C6 1.4073(6) . ?
C5 C10 1.5298(6) . ?
C6 H6 1.084(5) . ?
C7 C8 1.5311(6) . ?
C7 C16 1.5526(6) . ?
C7 C18 1.5419(6) . ?
C8 C9 1.3959(6) . ?
C8 C11 1.4060(6) . ?
C9 C10 1.5301(6) . ?
C9 C14 1.4069(6) . ?
C10 C15 1.5522(6) . ?
C10 C17 1.5412(6) . ?
C11 H11 1.084(5) . ?
C11 C12 1.3833(6) . ?
C12 H12 1.082(5) . ?
C12 C13 1.3949(7) . ?
C13 H13 1.076(5) . ?
C13 C14 1.3830(6) . ?
C14 H14 1.080(5) . ?
C17 C24 1.3971(6) . ?
C17 C28 1.3961(6) . ?
C18 C19 1.3995(6) . ?
C18 C23 1.3978(6) . ?
C19 H19 1.084(5) . ?
C19 C20 1.3923(6) . ?
C20 H20 1.084(5) . ?
C20 C21 1.3945(6) . ?
C21 C22 1.3944(6) . ?
C22 H22 1.084(5) . ?
C22 C23 1.3936(6) . ?
C23 H23 1.086(5) . ?
C24 H24 1.082(5) . ?
C24 C25 1.3945(6) . ?
C25 H25 1.082(6) . ?
C25 C26 1.3943(6) . ?
C26 C27 1.3944(6) . ?
C27 H27 1.089(5) . ?
C27 C28 1.3934(6) . ?
C28 H28 1.078(5) . ?
C29 H29a 1.074(7) . ?
C29 H29b 1.080(6) . ?
C29 H29c 1.098(7) . ?
C30 H30a 1.100(6) . ?
C30 H30b 1.086(6) . ?
C30 H30c 1.094(7) . ?

loop_
_geom_torsion_atom_site_label_1
_geom_torsion_atom_site_label_2
_geom_torsion_atom_site_label_3
_geom_torsion_atom_site_label_4
_geom_torsion
_geom_torsion_site_symmetry_1
_geom_torsion_site_symmetry_2
_geom_torsion_site_symmetry_3
_geom_torsion_site_symmetry_4
_geom_torsion_publ_flag
F1 C15 C10 C5 -179.05(4) . . . . ?
F1 C15 C10 C9 59.74(4) . . . . ?
F1 C15 C10 C17 -59.70(4) . . . . ?
F2 C15 C10 C5 -58.02(4) . . . . ?
F2 C15 C10 C9 -179.23(3) . . . . ?
F2 C15 C10 C17 61.33(4) . . . . ?
F3 C15 C10 C5 61.40(4) . . . . ?
F3 C15 C10 C9 -59.81(4) . . . . ?
F3 C15 C10 C17 -179.25(3) . . . . ?
F4 C16 C7 C4 -71.22(4) . . . . ?
F4 C16 C7 C8 51.22(4) . . . . ?
F4 C16 C7 C18 170.06(3) . . . . ?
F5 C16 C7 C4 48.50(4) . . . . ?
F5 C16 C7 C8 170.94(3) . . . . ?
F5 C16 C7 C18 -70.22(4) . . . . ?
F6 C16 C7 C4 168.91(3) . . . . ?
F6 C16 C7 C8 -68.65(4) . . . . ?
F6 C16 C7 C18 50.19(4) . . . . ?
O1 C21 C20 C19 -177.02(4) . . . . ?
O1 C21 C22 C23 177.52(4) . . . . ?
O2 C26 C25 C24 179.50(4) . . . . ?
O2 C26 C27 C28 -179.27(4) . . . . ?
C1 C2 C3 C4 2.13(6) . . . . ?
C1 C6 C5 C4 1.69(6) . . . . ?
C1 C6 C5 C10 -179.85(4) . . . . ?
C2 C3 C4 C5 -1.20(5) . . . . ?
C2 C3 C4 C7 -178.31(4) . . . . ?
C3 C4 C5 C6 -0.70(5) . . . . ?
C3 C4 C5 C10 -179.07(4) . . . . ?
C3 C4 C7 C8 171.51(4) . . . . ?
C3 C4 C7 C16 -69.42(4) . . . . ?
C3 C4 C7 C18 51.65(4) . . . . ?
C4 C5 C10 C9 10.49(5) . . . . ?
C4 C5 C10 C15 -106.71(4) . . . . ?
C4 C5 C10 C17 131.34(4) . . . . ?
C4 C7 C8 C9 4.01(4) . . . . ?
C4 C7 C8 C11 -172.19(4) . . . . ?
C4 C7 C18 C19 -96.54(4) . . . . ?
C4 C7 C18 C23 79.41(4) . . . . ?
C5 C10 C9 C8 -11.96(4) . . . . ?
C5 C10 C9 C14 167.76(4) . . . . ?
C5 C10 C17 C24 -61.83(4) . . . . ?
C5 C10 C17 C28 118.58(4) . . . . ?
C7 C8 C9 C10 5.02(5) . . . . ?
C7 C8 C9 C14 -174.70(4) . . . . ?
C7 C8 C11 C12 176.74(4) . . . . ?
C7 C18 C19 C20 174.02(4) . . . . ?
C7 C18 C23 C22 -173.80(4) . . . . ?
C8 C9 C10 C15 105.80(4) . . . . ?
C8 C9 C10 C17 -132.48(4) . . . . ?
C8 C9 C14 C13 -1.71(5) . . . . ?
C8 C11 C12 C13 -2.00(5) . . . . ?
C9 C10 C17 C24 61.35(4) . . . . ?
C9 C10 C17 C28 -118.23(4) . . . . ?
C9 C14 C13 C12 0.10(5) . . . . ?
C10 C17 C24 C25 -178.57(4) . . . . ?
C10 C17 C28 C27 178.77(4) . . . . ?
C11 C12 C13 C14 1.75(5) . . . . ?
C17 C24 C25 C26 -0.35(5) . . . . ?
C17 C28 C27 C26 -0.11(5) . . . . ?
C18 C19 C20 C21 -0.77(5) . . . . ?
C18 C23 C22 C21 -0.19(5) . . . . ?
C19 C20 C21 C22 3.06(5) . . . . ?
C20 C21 C22 C23 -2.57(5) . . . . ?
C24 C25 C26 C27 -0.59(5) . . . . ?
C25 C26 C27 C28 0.82(5) . . . . ?
